data_2235095
loop_
_publ_author_name
'Fun, Hoong-Kun'
'Quah, Ching Kheng'
'Wu, Dongdong'

_publ_section_title
;
 1-(4-Methoxyphenyl)ethane-1,2-diyl 1,1'-biphenyl-2,2'-dicarboxylate
;
_journal_coeditor_code IS5123
_journal_issue 6
_journal_name_full 'Acta Crystallographica Section E'
_journal_page_first o1628
_journal_paper_doi 10.1107/S160053681201848X
_journal_volume 68
_journal_year 2012
_chemical_formula_iupac 'C23 H18 O5'
_chemical_formula_moiety 'C23 H18 O5'
_chemical_formula_sum 'C23 H18 O5'
_chemical_formula_weight 374.37
_chemical_name_common
;
7-(4-Methoxyphenyl)-7,8-dihydrodibenzo[f,h][1,4]dioxecine-5,10-dione
;
_chemical_name_systematic
;
1-(4-Methoxyphenyl)ethane-1,2-diyl 1,1'-biphenyl-2,2'-dicarboxylate
;
_space_group_IT_number 14
_symmetry_cell_setting monoclinic
_symmetry_space_group_name_Hall '-P 2ybc'
_symmetry_space_group_name_H-M 'P 1 21/c 1'
_atom_sites_solution_hydrogens geom
_atom_sites_solution_primary direct
_atom_sites_solution_secondary difmap
_audit_creation_method SHELXL-97
_cell_angle_alpha 90.00
_cell_angle_beta 110.1500(10)
_cell_angle_gamma 90.00
_cell_formula_units_Z 4
_cell_length_a 14.0049(5)
_cell_length_b 10.8637(4)
_cell_length_c 12.7190(5)
_cell_measurement_reflns_used 9888
_cell_measurement_temperature 100
_cell_measurement_theta_max 35.12
_cell_measurement_theta_min 3.26
_cell_volume 1816.69(12)
_computing_cell_refinement 'SAINT (Bruker, 2009)'
_computing_data_collection 'APEX2 (Bruker, 2009)'
_computing_data_reduction 'SAINT (Bruker, 2009)'
_computing_molecular_graphics 'SHELXTL (Sheldrick, 2008)'
_computing_publication_material 'SHELXTL (Sheldrick, 2008) and PLATON (Spek, 2009)'
_computing_structure_refinement 'SHELXTL (Sheldrick, 2008)'
_computing_structure_solution 'SHELXTL (Sheldrick, 2008)'
_diffrn_ambient_temperature 100
_diffrn_measured_fraction_theta_full 0.994
_diffrn_measured_fraction_theta_max 0.994
_diffrn_measurement_device_type
;
Bruker SMART APEXII DUO CCD area-detector
;
_diffrn_measurement_method '\f and \w scans'
_diffrn_radiation_monochromator graphite
_diffrn_radiation_source 'fine-focus sealed tube'
_diffrn_radiation_type MoK\a
_diffrn_radiation_wavelength 0.71073
_diffrn_reflns_av_R_equivalents 0.0252
_diffrn_reflns_av_sigmaI/netI 0.0247
_diffrn_reflns_limit_h_max 22
_diffrn_reflns_limit_h_min -22
_diffrn_reflns_limit_k_max 16
_diffrn_reflns_limit_k_min -17
_diffrn_reflns_limit_l_max 20
_diffrn_reflns_limit_l_min -20
_diffrn_reflns_number 30595
_diffrn_reflns_theta_full 35.14
_diffrn_reflns_theta_max 35.14
_diffrn_reflns_theta_min 1.55
_diffrn_standards_number 0
_exptl_absorpt_coefficient_mu 0.096
_exptl_absorpt_correction_T_max 0.9689
_exptl_absorpt_correction_T_min 0.9538
_exptl_absorpt_correction_type multi-scan
_exptl_absorpt_process_details '(<i>SADABS</i>; Bruker, 2009)'
_exptl_crystal_colour colourless
_exptl_crystal_density_diffrn 1.369
_exptl_crystal_density_method 'not measured'
_exptl_crystal_description block
_exptl_crystal_F_000 784
_exptl_crystal_size_max 0.495
_exptl_crystal_size_mid 0.368
_exptl_crystal_size_min 0.33
_refine_diff_density_max 0.517
_refine_diff_density_min -0.234
_refine_ls_extinction_method none
_refine_ls_goodness_of_fit_ref 1.031
_refine_ls_hydrogen_treatment constr
_refine_ls_matrix_type full
_refine_ls_number_parameters 254
_refine_ls_number_reflns 8040
_refine_ls_number_restraints 0
_refine_ls_restrained_S_all 1.031
_refine_ls_R_factor_all 0.0479
_refine_ls_R_factor_gt 0.0406
_refine_ls_shift/su_max 0.001
_refine_ls_shift/su_mean 0.001
_refine_ls_structure_factor_coef Fsqd
_refine_ls_weighting_details 'calc w=1/[\s^2^(Fo^2^)+(0.0706P)^2^+0.3453P] where P=(Fo^2^+2Fc^2^)/3'
_refine_ls_weighting_scheme calc
_refine_ls_wR_factor_gt 0.1159
_refine_ls_wR_factor_ref 0.1220
_reflns_number_gt 6872
_reflns_number_total 8040
_reflns_threshold_expression I>2\s(I)
_cod_data_source_file is5123.cif
_cod_data_source_block I
_cod_original_sg_symbol_H-M 'P 21/c'
_cod_database_code 2235095
_cod_database_fobs_code 2235095

loop_
_symmetry_equiv_pos_as_xyz
'x, y, z'
'-x, y+1/2, -z+1/2'
'-x, -y, -z'
'x, -y-1/2, z-1/2'

loop_
_atom_site_type_symbol
_atom_site_label
_atom_site_fract_x
_atom_site_fract_y
_atom_site_fract_z
_atom_site_U_iso_or_equiv
_atom_site_adp_type
_atom_site_calc_flag
_atom_site_refinement_flags
_atom_site_occupancy
_atom_site_symmetry_multiplicity
O O1 0.38784(4) 0.55150(5) 0.14424(4) 0.01591(10) Uani d . 1 1
O O2 0.35057(4) 0.34260(5) 0.01861(5) 0.01878(11) Uani d . 1 1
O O3 0.35878(4) 0.61128(5) -0.03585(5) 0.01878(11) Uani d . 1 1
O O4 0.23791(5) 0.35189(5) 0.11150(5) 0.02007(11) Uani d . 1 1
O O5 0.77642(5) 0.51575(6) 0.57884(5) 0.02188(12) Uani d . 1 1
C C1 0.33248(5) 0.60283(6) 0.04471(6) 0.01410(11) Uani d . 1 1
C C2 0.23425(5) 0.64784(6) 0.05242(6) 0.01326(11) Uani d . 1 1
C C3 0.24048(5) 0.74160(6) 0.12951(6) 0.01596(12) Uani d . 1 1
H H3A 0.3038 0.7721 0.1731 0.019 Uiso calc R 1 1
C C4 0.15308(6) 0.78980(7) 0.14184(7) 0.01838(13) Uani d . 1 1
H H4A 0.1576 0.8539 0.1918 0.022 Uiso calc R 1 1
C C5 0.05903(6) 0.74156(7) 0.07911(7) 0.01791(13) Uani d . 1 1
H H5A 0.0002 0.7724 0.0877 0.021 Uiso calc R 1 1
C C6 0.05267(5) 0.64697(6) 0.00326(6) 0.01502(12) Uani d . 1 1
H H6A -0.0108 0.6148 -0.0377 0.018 Uiso calc R 1 1
C C7 0.13932(5) 0.59887(6) -0.01318(6) 0.01314(11) Uani d . 1 1
C C8 0.12481(5) 0.50195(6) -0.10053(6) 0.01377(11) Uani d . 1 1
C C9 0.04937(5) 0.52047(7) -0.20515(6) 0.01666(12) Uani d . 1 1
H H9A 0.0091 0.5907 -0.2169 0.020 Uiso calc R 1 1
C C10 0.03313(6) 0.43626(7) -0.29216(6) 0.01981(13) Uani d . 1 1
H H10A -0.0186 0.4495 -0.3604 0.024 Uiso calc R 1 1
C C11 0.09433(6) 0.33242(7) -0.27690(7) 0.02003(13) Uani d . 1 1
H H11A 0.0852 0.2775 -0.3356 0.024 Uiso calc R 1 1
C C12 0.16915(6) 0.31098(7) -0.17363(7) 0.01812(13) Uani d . 1 1
H H12A 0.2103 0.2416 -0.1633 0.022 Uiso calc R 1 1
C C13 0.18276(5) 0.39331(6) -0.08526(6) 0.01456(11) Uani d . 1 1
C C14 0.25758(6) 0.36052(6) 0.02653(6) 0.01598(12) Uani d . 1 1
C C15 0.43566(6) 0.34300(7) 0.12253(7) 0.02087(14) Uani d . 1 1
H H15A 0.4893 0.2904 0.1161 0.025 Uiso calc R 1 1
H H15B 0.4146 0.3116 0.1825 0.025 Uiso calc R 1 1
C C16 0.47489(5) 0.47470(7) 0.14896(6) 0.01735(12) Uani d . 1 1
H H16A 0.5039 0.5029 0.0932 0.021 Uiso calc R 1 1
C C17 0.55272(5) 0.48569(7) 0.26440(6) 0.01667(12) Uani d . 1 1
C C18 0.53402(6) 0.43948(8) 0.35776(7) 0.02047(14) Uani d . 1 1
H H18A 0.4718 0.4023 0.3484 0.025 Uiso calc R 1 1
C C19 0.60657(6) 0.44787(8) 0.46475(6) 0.01999(13) Uani d . 1 1
H H19A 0.5933 0.4160 0.5262 0.024 Uiso calc R 1 1
C C20 0.69930(5) 0.50455(7) 0.47858(6) 0.01664(12) Uani d . 1 1
C C21 0.71830(6) 0.55306(6) 0.38612(6) 0.01783(13) Uani d . 1 1
H H21A 0.7798 0.5922 0.3957 0.021 Uiso calc R 1 1
C C22 0.64573(6) 0.54311(6) 0.28016(6) 0.01736(12) Uani d . 1 1
H H22A 0.6591 0.5750 0.2188 0.021 Uiso calc R 1 1
C C23 0.76498(7) 0.45148(10) 0.67193(7) 0.02796(18) Uani d . 1 1
H H23A 0.8262 0.4595 0.7357 0.042 Uiso calc R 1 1
H H23B 0.7521 0.3660 0.6533 0.042 Uiso calc R 1 1
H H23C 0.7089 0.4858 0.6892 0.042 Uiso calc R 1 1

loop_
_atom_site_aniso_label
_atom_site_aniso_U_11
_atom_site_aniso_U_22
_atom_site_aniso_U_33
_atom_site_aniso_U_12
_atom_site_aniso_U_13
_atom_site_aniso_U_23
O1 0.0142(2) 0.0186(2) 0.0154(2) 0.00415(17) 0.00568(17) 0.00102(17)
O2 0.0156(2) 0.0204(2) 0.0190(2) 0.00381(18) 0.00424(18) -0.00265(18)
O3 0.0179(2) 0.0224(2) 0.0184(2) 0.00192(19) 0.00934(19) 0.00145(19)
O4 0.0244(3) 0.0174(2) 0.0200(2) 0.00093(19) 0.0096(2) 0.00254(18)
O5 0.0199(3) 0.0270(3) 0.0163(2) -0.0030(2) 0.0032(2) -0.0001(2)
C1 0.0129(3) 0.0133(2) 0.0162(3) 0.0003(2) 0.0052(2) -0.0004(2)
C2 0.0133(3) 0.0122(2) 0.0153(3) 0.00065(19) 0.0062(2) 0.00129(19)
C3 0.0164(3) 0.0141(2) 0.0187(3) -0.0004(2) 0.0078(2) -0.0016(2)
C4 0.0202(3) 0.0152(3) 0.0227(3) 0.0006(2) 0.0112(3) -0.0023(2)
C5 0.0175(3) 0.0165(3) 0.0229(3) 0.0027(2) 0.0110(2) 0.0014(2)
C6 0.0137(3) 0.0149(2) 0.0179(3) 0.0014(2) 0.0072(2) 0.0027(2)
C7 0.0135(3) 0.0124(2) 0.0144(3) 0.00076(19) 0.0058(2) 0.00167(19)
C8 0.0134(3) 0.0141(2) 0.0148(3) -0.00113(19) 0.0061(2) 0.0003(2)
C9 0.0153(3) 0.0190(3) 0.0154(3) -0.0012(2) 0.0049(2) 0.0015(2)
C10 0.0185(3) 0.0242(3) 0.0160(3) -0.0055(2) 0.0050(2) -0.0011(2)
C11 0.0206(3) 0.0215(3) 0.0189(3) -0.0072(2) 0.0080(3) -0.0057(2)
C12 0.0185(3) 0.0157(3) 0.0213(3) -0.0028(2) 0.0084(2) -0.0038(2)
C13 0.0143(3) 0.0137(2) 0.0163(3) -0.0012(2) 0.0061(2) -0.0007(2)
C14 0.0170(3) 0.0120(2) 0.0189(3) 0.0012(2) 0.0062(2) -0.0005(2)
C15 0.0183(3) 0.0196(3) 0.0211(3) 0.0057(2) 0.0022(3) -0.0017(2)
C16 0.0142(3) 0.0214(3) 0.0165(3) 0.0049(2) 0.0053(2) -0.0004(2)
C17 0.0143(3) 0.0199(3) 0.0160(3) 0.0029(2) 0.0054(2) 0.0003(2)
C18 0.0143(3) 0.0304(4) 0.0174(3) -0.0009(3) 0.0065(2) 0.0002(3)
C19 0.0170(3) 0.0284(3) 0.0159(3) -0.0006(3) 0.0074(2) 0.0004(2)
C20 0.0160(3) 0.0176(3) 0.0159(3) 0.0011(2) 0.0048(2) -0.0010(2)
C21 0.0181(3) 0.0161(3) 0.0193(3) -0.0016(2) 0.0065(2) 0.0001(2)
C22 0.0188(3) 0.0163(3) 0.0176(3) 0.0010(2) 0.0071(2) 0.0018(2)
C23 0.0225(4) 0.0423(5) 0.0169(3) -0.0023(3) 0.0040(3) 0.0039(3)

loop_
_atom_type_symbol
_atom_type_description
_atom_type_scat_dispersion_real
_atom_type_scat_dispersion_imag
_atom_type_scat_source
C C 0.0033 0.0016 'International Tables Vol C Tables 4.2.6.8 and 6.1.1.4'
H H 0.0000 0.0000 'International Tables Vol C Tables 4.2.6.8 and 6.1.1.4'
O O 0.0106 0.0060 'International Tables Vol C Tables 4.2.6.8 and 6.1.1.4'

loop_
_geom_angle_atom_site_label_1
_geom_angle_atom_site_label_2
_geom_angle_atom_site_label_3
_geom_angle
C1 O1 C16 118.28(6)
C14 O2 C15 116.31(6)
C20 O5 C23 116.88(6)
O3 C1 O1 125.52(6)
O3 C1 C2 126.03(6)
O1 C1 C2 108.45(6)
C3 C2 C7 120.66(6)
C3 C2 C1 116.65(6)
C7 C2 C1 122.68(6)
C4 C3 C2 120.67(7)
C4 C3 H3A 119.7
C2 C3 H3A 119.7
C5 C4 C3 119.48(7)
C5 C4 H4A 120.3
C3 C4 H4A 120.3
C4 C5 C6 119.97(7)
C4 C5 H5A 120.0
C6 C5 H5A 120.0
C5 C6 C7 121.80(7)
C5 C6 H6A 119.1
C7 C6 H6A 119.1
C6 C7 C2 117.39(6)
C6 C7 C8 118.10(6)
C2 C7 C8 124.49(6)
C9 C8 C13 117.54(6)
C9 C8 C7 118.09(6)
C13 C8 C7 124.37(6)
C10 C9 C8 121.61(7)
C10 C9 H9A 119.2
C8 C9 H9A 119.2
C11 C10 C9 119.89(7)
C11 C10 H10A 120.1
C9 C10 H10A 120.1
C12 C11 C10 119.76(7)
C12 C11 H11A 120.1
C10 C11 H11A 120.1
C11 C12 C13 120.18(7)
C11 C12 H12A 119.9
C13 C12 H12A 119.9
C12 C13 C8 120.90(6)
C12 C13 C14 118.09(6)
C8 C13 C14 120.98(6)
O4 C14 O2 125.25(7)
O4 C14 C13 124.78(7)
O2 C14 C13 109.97(6)
O2 C15 C16 108.98(6)
O2 C15 H15A 109.9
C16 C15 H15A 109.9
O2 C15 H15B 109.9
C16 C15 H15B 109.9
H15A C15 H15B 108.3
O1 C16 C17 108.00(6)
O1 C16 C15 107.09(6)
C17 C16 C15 111.98(6)
O1 C16 H16A 109.9
C17 C16 H16A 109.9
C15 C16 H16A 109.9
C18 C17 C22 118.59(7)
C18 C17 C16 121.19(7)
C22 C17 C16 120.22(7)
C19 C18 C17 121.36(7)
C19 C18 H18A 119.3
C17 C18 H18A 119.3
C20 C19 C18 119.15(7)
C20 C19 H19A 120.4
C18 C19 H19A 120.4
O5 C20 C19 124.16(7)
O5 C20 C21 115.78(7)
C19 C20 C21 120.06(7)
C22 C21 C20 120.11(7)
C22 C21 H21A 119.9
C20 C21 H21A 119.9
C21 C22 C17 120.71(7)
C21 C22 H22A 119.6
C17 C22 H22A 119.6
O5 C23 H23A 109.5
O5 C23 H23B 109.5
H23A C23 H23B 109.5
O5 C23 H23C 109.5
H23A C23 H23C 109.5
H23B C23 H23C 109.5

loop_
_geom_bond_atom_site_label_1
_geom_bond_atom_site_label_2
_geom_bond_distance
O1 C1 1.3558(9)
O1 C16 1.4613(9)
O2 C14 1.3543(9)
O2 C15 1.4429(9)
O3 C1 1.2058(9)
O4 C14 1.2073(9)
O5 C20 1.3633(9)
O5 C23 1.4303(11)
C1 C2 1.4948(9)
C2 C3 1.3955(10)
C2 C7 1.4080(9)
C3 C4 1.3891(10)
C3 H3A 0.9300
C4 C5 1.3864(11)
C4 H4A 0.9300
C5 C6 1.3913(10)
C5 H5A 0.9300
C6 C7 1.4016(9)
C6 H6A 0.9300
C7 C8 1.4928(10)
C8 C9 1.3995(10)
C8 C13 1.4074(10)
C9 C10 1.3929(11)
C9 H9A 0.9300
C10 C11 1.3893(12)
C10 H10A 0.9300
C11 C12 1.3890(11)
C11 H11A 0.9300
C12 C13 1.3971(10)
C12 H12A 0.9300
C13 C14 1.4901(10)
C15 C16 1.5281(11)
C15 H15A 0.9700
C15 H15B 0.9700
C16 C17 1.5019(10)
C16 H16A 0.9800
C17 C18 1.3946(11)
C17 C22 1.3950(10)
C18 C19 1.3928(11)
C18 H18A 0.9300
C19 C20 1.3925(11)
C19 H19A 0.9300
C20 C21 1.3954(11)
C21 C22 1.3846(10)
C21 H21A 0.9300
C22 H22A 0.9300
C23 H23A 0.9600
C23 H23B 0.9600
C23 H23C 0.9600

loop_
_geom_hbond_atom_site_label_D
_geom_hbond_atom_site_label_H
_geom_hbond_atom_site_label_A
_geom_hbond_site_symmetry_A
_geom_hbond_distance_DH
_geom_hbond_distance_HA
_geom_hbond_distance_DA
_geom_hbond_angle_DHA
_geom_hbond_publ_flag
C16 H16A O3 3_665 0.98 2.60 3.2676(10) 126 yes

loop_
_geom_torsion_atom_site_label_1
_geom_torsion_atom_site_label_2
_geom_torsion_atom_site_label_3
_geom_torsion_atom_site_label_4
_geom_torsion
C16 O1 C1 O3 -15.26(10)
C16 O1 C1 C2 165.24(6)
O3 C1 C2 C3 -115.76(8)
O1 C1 C2 C3 63.74(8)
O3 C1 C2 C7 64.78(10)
O1 C1 C2 C7 -115.72(7)
C7 C2 C3 C4 -1.00(10)
C1 C2 C3 C4 179.52(6)
C2 C3 C4 C5 1.90(11)
C3 C4 C5 C6 -1.03(11)
C4 C5 C6 C7 -0.75(11)
C5 C6 C7 C2 1.62(10)
C5 C6 C7 C8 -176.89(6)
C3 C2 C7 C6 -0.74(10)
C1 C2 C7 C6 178.70(6)
C3 C2 C7 C8 177.67(6)
C1 C2 C7 C8 -2.89(10)
C6 C7 C8 C9 45.82(9)
C2 C7 C8 C9 -132.57(7)
C6 C7 C8 C13 -134.90(7)
C2 C7 C8 C13 46.71(10)
C13 C8 C9 C10 -1.31(10)
C7 C8 C9 C10 178.02(6)
C8 C9 C10 C11 -1.62(11)
C9 C10 C11 C12 2.22(11)
C10 C11 C12 C13 0.14(11)
C11 C12 C13 C8 -3.16(11)
C11 C12 C13 C14 174.61(7)
C9 C8 C13 C12 3.69(10)
C7 C8 C13 C12 -175.60(6)
C9 C8 C13 C14 -174.01(6)
C7 C8 C13 C14 6.70(10)
C15 O2 C14 O4 -15.77(10)
C15 O2 C14 C13 163.90(6)
C12 C13 C14 O4 -122.73(8)
C8 C13 C14 O4 55.03(10)
C12 C13 C14 O2 57.60(8)
C8 C13 C14 O2 -124.64(7)
C14 O2 C15 C16 -89.13(8)
C1 O1 C16 C17 149.64(6)
C1 O1 C16 C15 -89.59(7)
O2 C15 C16 O1 52.88(8)
O2 C15 C16 C17 171.09(6)
O1 C16 C17 C18 66.97(9)
C15 C16 C17 C18 -50.70(9)
O1 C16 C17 C22 -112.89(7)
C15 C16 C17 C22 129.45(7)
C22 C17 C18 C19 -1.10(12)
C16 C17 C18 C19 179.04(7)
C17 C18 C19 C20 0.54(12)
C23 O5 C20 C19 8.11(11)
C23 O5 C20 C21 -171.16(7)
C18 C19 C20 O5 -178.66(7)
C18 C19 C20 C21 0.58(12)
O5 C20 C21 C22 178.19(7)
C19 C20 C21 C22 -1.11(11)
C20 C21 C22 C17 0.54(11)
C18 C17 C22 C21 0.55(11)
C16 C17 C22 C21 -179.59(6)
